data_4341970
loop_
_publ_author_name
'Lin, Po-Heng'
'Takase, Michael K.'
'Agapie, Theodor'

_publ_section_title
;
 Investigations of the Effect of the Non-Manganese Metal in
 Heterometallic-Oxido Cluster Models of the Oxygen Evolving Complex of
 Photosystem II: Lanthanides as Substitutes for Calcium.
;
_journal_issue 1
_journal_name_full 'Inorganic chemistry'
_journal_page_first 59
_journal_page_last 64
_journal_paper_doi 10.1021/ic5015219
_journal_volume 54
_journal_year 2015
_chemical_formula_sum 'C76 H76 F3 La Mn3 N10 O20 S'
_chemical_formula_weight 1842.25
_chemical_name_systematic
; 
 ? 
;
_space_group_crystal_system trigonal
_space_group_IT_number 148
_space_group_name_Hall '-R 3'
_space_group_name_H-M_alt 'R -3 :H'
_symmetry_space_group_name_Hall '-R 3'
_symmetry_space_group_name_H-M 'R -3 :H'
_atom_sites_solution_hydrogens geom
_atom_sites_solution_primary direct
_atom_sites_solution_secondary difmap
_audit_creation_method SHELXL-2014
_cell_angle_alpha 90
_cell_angle_beta 90
_cell_angle_gamma 120
_cell_formula_units_Z 6
_cell_length_a 14.3292(5)
_cell_length_b 14.3292(5)
_cell_length_c 67.288(3)
_cell_measurement_reflns_used 9894
_cell_measurement_temperature 100(2)
_cell_measurement_theta_max 45.20
_cell_measurement_theta_min 2.84
_cell_volume 11965.0(8)
_computing_cell_refinement 'SAINT v8.34A (Bruker-AXS, 2013)'
_computing_data_collection 'APEX2 v2014.5-0 (Bruker-AXS, 2014)'
_computing_data_reduction 'SAINT v8.34A (Bruker-AXS, 2013)'
_computing_molecular_graphics 'Bruker SHELXTL'
_computing_publication_material 'Bruker SHELXTL'
_computing_structure_refinement 'SHELXL-2014 (Sheldrick, 2014)'
_computing_structure_solution 'SHELXS-2013/1 (Sheldrick, 2008)'
_diffrn_ambient_temperature 100(2)
_diffrn_detector_area_resol_mean 8.33
_diffrn_measured_fraction_theta_full 0.999
_diffrn_measured_fraction_theta_max 0.999
_diffrn_measurement_device_type 'Bruker APEX-II CCD'
_diffrn_measurement_method '\f and \w scans'
_diffrn_radiation_type MoK\a
_diffrn_radiation_wavelength 0.71073
_diffrn_reflns_av_R_equivalents 0.0514
_diffrn_reflns_av_unetI/netI 0.0194
_diffrn_reflns_Laue_measured_fraction_full 0.999
_diffrn_reflns_Laue_measured_fraction_max 0.999
_diffrn_reflns_limit_h_max 28
_diffrn_reflns_limit_h_min -27
_diffrn_reflns_limit_k_max 28
_diffrn_reflns_limit_k_min -28
_diffrn_reflns_limit_l_max 134
_diffrn_reflns_limit_l_min -134
_diffrn_reflns_number 319685
_diffrn_reflns_point_group_measured_fraction_full 0.999
_diffrn_reflns_point_group_measured_fraction_max 0.999
_diffrn_reflns_theta_full 25.242
_diffrn_reflns_theta_max 45.320
_diffrn_reflns_theta_min 2.039
_diffrn_source 'fine-focus sealed tube'
_exptl_absorpt_coefficient_mu 1.099
_exptl_absorpt_correction_T_max 0.7489
_exptl_absorpt_correction_T_min 0.6839
_exptl_absorpt_correction_type multi-scan
_exptl_absorpt_process_details 'SADABS (Sheldrick, 2009)'
_exptl_crystal_colour brown
_exptl_crystal_density_diffrn 1.534
_exptl_crystal_density_method 'not measured'
_exptl_crystal_description block
_exptl_crystal_F_000 5622
_exptl_crystal_size_max 0.470
_exptl_crystal_size_mid 0.380
_exptl_crystal_size_min 0.370
_refine_diff_density_max 2.875
_refine_diff_density_min -1.273
_refine_diff_density_rms 0.128
_refine_ls_extinction_method none
_refine_ls_goodness_of_fit_ref 1.118
_refine_ls_hydrogen_treatment constr
_refine_ls_matrix_type full
_refine_ls_number_parameters 379
_refine_ls_number_reflns 22322
_refine_ls_number_restraints 74
_refine_ls_restrained_S_all 1.120
_refine_ls_R_factor_all 0.0525
_refine_ls_R_factor_gt 0.0420
_refine_ls_shift/su_max 0.002
_refine_ls_shift/su_mean 0.000
_refine_ls_structure_factor_coef Fsqd
_refine_ls_weighting_details 'w=1/[\s^2^(Fo^2^)+(0.0487P)^2^+33.7313P] where P=(Fo^2^+2Fc^2^)/3'
_refine_ls_weighting_scheme calc
_refine_ls_wR_factor_gt 0.1034
_refine_ls_wR_factor_ref 0.1145
_reflns_Friedel_coverage 0.000
_reflns_number_gt 20087
_reflns_number_total 22322
_reflns_threshold_expression 'I > 2\s(I)'
_cod_data_source_file ic5015219_si_001.cif
_cod_data_source_block phl002_sq
_cod_depositor_comments 'Adding full bibliography for 4341969--4341973.cif.'
_cod_original_cell_volume 11965.0(10)
_cod_database_code 4341970
_shelx_space_group_comment
; 
The symmetry employed for this shelxl refinement is uniquely defined 
by the following loop, which should always be used as a source of 
symmetry information in preference to the above space-group names. 
They are only intended as comments. 
;
_shelx_estimated_absorpt_t_min 0.626
_shelx_estimated_absorpt_t_max 0.687
_shelxl_version_number 2014-3

loop_
_space_group_symop_operation_xyz
'x, y, z'
'-y, x-y, z'
'-x+y, -x, z'
'x+2/3, y+1/3, z+1/3'
'-y+2/3, x-y+1/3, z+1/3'
'-x+y+2/3, -x+1/3, z+1/3'
'x+1/3, y+2/3, z+2/3'
'-y+1/3, x-y+2/3, z+2/3'
'-x+y+1/3, -x+2/3, z+2/3'
'-x, -y, -z'
'y, -x+y, -z'
'x-y, x, -z'
'-x+2/3, -y+1/3, -z+1/3'
'y+2/3, -x+y+1/3, -z+1/3'
'x-y+2/3, x+1/3, -z+1/3'
'-x+1/3, -y+2/3, -z+2/3'
'y+1/3, -x+y+2/3, -z+2/3'
'x-y+1/3, x+2/3, -z+2/3'

loop_
_atom_site_label
_atom_site_type_symbol
_atom_site_fract_x
_atom_site_fract_y
_atom_site_fract_z
_atom_site_U_iso_or_equiv
_atom_site_adp_type
_atom_site_occupancy
_atom_site_site_symmetry_order
_atom_site_calc_flag
_atom_site_refinement_flags_posn
_atom_site_refinement_flags_adp
_atom_site_refinement_flags_occupancy
_atom_site_disorder_assembly
_atom_site_disorder_group
O1 O 0.45738(7) 0.73706(7) 0.27353(2) 0.01221(12) Uani 1 1 d . . . . .
O4 O 0.3333 0.6667 0.24441(2) 0.01045(17) Uani 1 3 d S T P . .
C1 C 0.32710(10) 0.76136(9) 0.20135(2) 0.01252(15) Uani 1 1 d . . . . .
C2 C 0.42689(10) 0.76684(10) 0.20124(2) 0.01339(16) Uani 1 1 d . . . . .
H2 H 0.4909 0.8352 0.2011 0.016 Uiso 1 1 calc R U . . .
La1 La 0.3333 0.6667 0.30408(2) 0.01272(2) Uani 1 3 d S T P . .
Mn1 Mn 0.38776(2) 0.79775(2) 0.25890(2) 0.01055(3) Uani 1 1 d . . . . .
O11 O 0.32927(7) 0.85376(7) 0.24095(2) 0.01305(12) Uani 1 1 d . . . . .
C11 C 0.39842(10) 0.95102(9) 0.23130(2) 0.01321(15) Uani 1 1 d . . . . .
C12 C 0.35245(12) 0.94850(11) 0.21038(2) 0.01643(18) Uani 1 1 d . . . . .
C13 C 0.3417(2) 1.03538(17) 0.20396(3) 0.0352(5) Uani 1 1 d . . . . .
H13 H 0.3670 1.0970 0.2123 0.042 Uiso 1 1 calc R U . . .
C14 C 0.2949(3) 1.0346(2) 0.18576(3) 0.0463(8) Uani 1 1 d . . . . .
H14 H 0.2901 1.0955 0.1817 0.056 Uiso 1 1 calc R U . . .
C15 C 0.2554(2) 0.94416(19) 0.17367(3) 0.0326(4) Uani 1 1 d . . . . .
H15 H 0.2208 0.9412 0.1615 0.039 Uiso 1 1 calc R U . . .
C16 C 0.26726(14) 0.85814(13) 0.17972(2) 0.0207(2) Uani 1 1 d . . . . .
H16 H 0.2410 0.7967 0.1714 0.025 Uiso 1 1 calc R U . . .
C17 C 0.31670(11) 0.85855(10) 0.19774(2) 0.01423(16) Uani 1 1 d . . . . .
C41 C 0.50971(10) 0.96215(9) 0.23001(2) 0.01354(16) Uani 1 1 d . . . . .
C42 C 0.59260(12) 1.03391(11) 0.21769(2) 0.0177(2) Uani 1 1 d . . . . .
H42 H 0.5833 1.0824 0.2094 0.021 Uiso 1 1 calc R U . . .
C43 C 0.68902(12) 1.03326(12) 0.21773(3) 0.0211(2) Uani 1 1 d . . . . .
H43 H 0.7460 1.0799 0.2091 0.025 Uiso 1 1 calc R U . . .
C44 C 0.70169(11) 0.96370(12) 0.23047(3) 0.0212(2) Uani 1 1 d . . . . .
H44 H 0.7675 0.9629 0.2308 0.025 Uiso 1 1 calc R U . . .
C45 C 0.61652(10) 0.89586(10) 0.24261(2) 0.01612(18) Uani 1 1 d . . . . .
H45 H 0.6251 0.8496 0.2516 0.019 Uiso 1 1 calc R U . . .
N1 N 0.52199(9) 0.89404(9) 0.24196(2) 0.01336(14) Uani 1 1 d . . . . .
C46 C 0.40405(10) 1.04596(9) 0.24313(2) 0.01334(16) Uani 1 1 d . . . . .
C47 C 0.31203(11) 1.03138(11) 0.25289(2) 0.0183(2) Uani 1 1 d . . . . .
H47 H 0.2491 0.9622 0.2533 0.022 Uiso 1 1 calc R U . . .
C48 C 0.31341(13) 1.11901(12) 0.26193(3) 0.0210(2) Uani 1 1 d . . . . .
H48 H 0.2514 1.1111 0.2686 0.025 Uiso 1 1 calc R U . . .
C49 C 0.40710(12) 1.21851(12) 0.26103(3) 0.0214(2) Uani 1 1 d . . . . .
H49 H 0.4113 1.2801 0.2672 0.026 Uiso 1 1 calc R U . . .
C50 C 0.49410(13) 1.22523(12) 0.25086(4) 0.0287(4) Uani 1 1 d . . . . .
H50 H 0.5580 1.2935 0.2501 0.034 Uiso 1 1 calc R U . . .
N4 N 0.49386(11) 1.14116(10) 0.24201(3) 0.0246(3) Uani 1 1 d . . . . .
O14 O 0.44548(9) 0.93002(8) 0.27436(2) 0.01622(15) Uani 1 1 d . . . . .
C71 C 0.44969(11) 0.94213(11) 0.29306(2) 0.01583(18) Uani 1 1 d . . . . .
C72 C 0.49606(18) 1.05744(14) 0.29997(3) 0.0268(3) Uani 1 1 d . . . . .
H72A H 0.4951 1.0594 0.3145 0.040 Uiso 1 1 calc R U . . .
H72B H 0.4527 1.0871 0.2946 0.040 Uiso 1 1 calc R U . . .
H72C H 0.5704 1.1005 0.2952 0.040 Uiso 1 1 calc R U . . .
O15 O 0.42007(10) 0.86859(9) 0.30546(2) 0.01964(18) Uani 1 1 d . . . . .
O21 O 0.47625(13) 0.75110(12) 0.33143(2) 0.0288(3) Uani 1 1 d D . . . .
C80 C 0.51354(17) 0.70778(15) 0.34228(3) 0.0255(3) Uani 1 1 d D . . . .
H80 H 0.4919 0.6344 0.3398 0.031 Uiso 1 1 calc R U . . .
N8 N 0.58134(11) 0.75694(13) 0.35701(2) 0.0214(2) Uani 1 1 d D . . . .
C81 C 0.6134(2) 0.86671(17) 0.36225(3) 0.0337(4) Uani 1 1 d D . . . .
H81A H 0.6014 0.9023 0.3509 0.050 Uiso 1 1 calc R U . . .
H81B H 0.6900 0.9055 0.3658 0.050 Uiso 1 1 calc R U . . .
H81C H 0.5707 0.8668 0.3736 0.050 Uiso 1 1 calc R U . . .
C82 C 0.62187(17) 0.7023(2) 0.36943(3) 0.0305(4) Uani 1 1 d D . . . .
H82A H 0.5981 0.6303 0.3641 0.046 Uiso 1 1 calc R U . . .
H82B H 0.5941 0.6959 0.3830 0.046 Uiso 1 1 calc R U . . .
H82C H 0.7008 0.7439 0.3697 0.046 Uiso 1 1 calc R U . . .
O1T O 0.06962(13) 0.11275(12) 0.26611(3) 0.0336(3) Uani 1 1 d . . . . .
S1T S 0.0000 0.0000 0.26137(2) 0.02442(12) Uani 1 3 d S T P . .
C1T C 0.0000 0.0000 0.23431(6) 0.0272(5) Uani 1 3 d S T P . .
F1T F 0.09647(11) 0.02433(12) 0.22695(3) 0.0360(3) Uani 1 1 d . . . . .
O1S O 0.6958(15) 0.2255(6) 0.1859(2) 0.138(6) Uani 0.3333 1 d D U P A -1
C11S C 0.7108(7) 0.3100(6) 0.19278(11) 0.0416(14) Uani 0.3333 1 d D U P A -1
H11S H 0.7258 0.3277 0.2065 0.050 Uiso 0.3333 1 calc R U P A -1
N1S N 0.7045(12) 0.3793(7) 0.17905(13) 0.076(3) Uani 0.3333 1 d D U P A -1
C12S C 0.690(3) 0.353(2) 0.15785(13) 0.090(8) Uani 0.3333 1 d D U P A -1
H12A H 0.7591 0.3675 0.1521 0.135 Uiso 0.3333 1 calc R U P A -1
H12B H 0.6647 0.3962 0.1511 0.135 Uiso 0.3333 1 calc R U P A -1
H12C H 0.6371 0.2760 0.1562 0.135 Uiso 0.3333 1 calc R U P A -1
C13S C 0.7044(10) 0.4756(9) 0.1856(2) 0.061(2) Uani 0.3333 1 d D U P A -1
H13A H 0.6974 0.4745 0.2001 0.091 Uiso 0.3333 1 calc R U P A -1
H13B H 0.6436 0.4782 0.1795 0.091 Uiso 0.3333 1 calc R U P A -1
H13C H 0.7720 0.5394 0.1816 0.091 Uiso 0.3333 1 calc R U P A -1

loop_
_atom_site_aniso_label
_atom_site_aniso_U_11
_atom_site_aniso_U_22
_atom_site_aniso_U_33
_atom_site_aniso_U_23
_atom_site_aniso_U_13
_atom_site_aniso_U_12
O1 0.0114(3) 0.0121(3) 0.0132(3) -0.0008(2) -0.0015(2) 0.0059(2)
O4 0.0099(3) 0.0099(3) 0.0115(4) 0.000 0.000 0.00496(13)
C1 0.0133(4) 0.0117(4) 0.0129(4) 0.0004(3) 0.0011(3) 0.0066(3)
C2 0.0131(4) 0.0122(4) 0.0148(4) -0.0003(3) 0.0004(3) 0.0063(3)
La1 0.01339(3) 0.01339(3) 0.01137(4) 0.000 0.000 0.00670(1)
Mn1 0.01100(6) 0.00832(5) 0.01157(6) -0.00018(4) -0.00021(4) 0.00425(4)
O11 0.0116(3) 0.0100(3) 0.0166(3) 0.0016(2) -0.0009(2) 0.0047(2)
C11 0.0134(4) 0.0103(3) 0.0159(4) 0.0007(3) 0.0004(3) 0.0060(3)
C12 0.0224(5) 0.0139(4) 0.0162(4) 0.0013(3) -0.0011(4) 0.0114(4)
C13 0.0712(16) 0.0266(7) 0.0231(7) -0.0040(6) -0.0137(8) 0.0358(10)
C14 0.097(2) 0.0403(11) 0.0266(8) -0.0070(8) -0.0217(11) 0.0528(15)
C15 0.0570(13) 0.0366(9) 0.0197(6) -0.0033(6) -0.0116(7) 0.0351(10)
C16 0.0288(7) 0.0219(6) 0.0160(5) -0.0006(4) -0.0032(4) 0.0160(5)
C17 0.0157(4) 0.0142(4) 0.0143(4) 0.0019(3) 0.0011(3) 0.0085(3)
C41 0.0132(4) 0.0108(3) 0.0165(4) 0.0009(3) 0.0020(3) 0.0060(3)
C42 0.0175(5) 0.0128(4) 0.0213(5) 0.0024(4) 0.0051(4) 0.0064(4)
C43 0.0155(5) 0.0156(5) 0.0285(6) 0.0011(4) 0.0068(4) 0.0050(4)
C44 0.0127(4) 0.0160(5) 0.0328(7) -0.0003(5) 0.0031(4) 0.0057(4)
C45 0.0112(4) 0.0124(4) 0.0241(5) -0.0009(4) -0.0006(3) 0.0054(3)
N1 0.0117(3) 0.0113(3) 0.0169(4) -0.0003(3) -0.0001(3) 0.0056(3)
C46 0.0118(4) 0.0100(3) 0.0182(4) 0.0000(3) 0.0000(3) 0.0055(3)
C47 0.0136(4) 0.0130(4) 0.0275(6) -0.0011(4) 0.0030(4) 0.0060(3)
C48 0.0183(5) 0.0173(5) 0.0292(7) -0.0027(4) 0.0036(5) 0.0102(4)
C49 0.0179(5) 0.0167(5) 0.0315(7) -0.0064(4) -0.0029(5) 0.0100(4)
C50 0.0151(5) 0.0123(5) 0.0559(12) -0.0084(6) 0.0032(6) 0.0048(4)
N4 0.0156(4) 0.0114(4) 0.0438(8) -0.0017(4) 0.0082(5) 0.0045(3)
O14 0.0195(4) 0.0121(3) 0.0160(3) -0.0021(3) -0.0017(3) 0.0072(3)
C71 0.0159(4) 0.0149(4) 0.0173(4) -0.0029(3) -0.0015(3) 0.0081(4)
C72 0.0359(8) 0.0174(5) 0.0251(7) -0.0063(5) -0.0022(6) 0.0118(6)
O15 0.0265(5) 0.0165(4) 0.0149(3) -0.0002(3) 0.0007(3) 0.0099(4)
O21 0.0359(7) 0.0271(6) 0.0264(5) -0.0061(4) -0.0164(5) 0.0180(5)
C80 0.0321(8) 0.0251(6) 0.0220(6) -0.0059(5) -0.0108(6) 0.0165(6)
N8 0.0184(5) 0.0264(6) 0.0178(4) -0.0019(4) -0.0037(4) 0.0099(4)
C81 0.0358(10) 0.0230(7) 0.0326(9) -0.0059(6) -0.0108(7) 0.0075(7)
C82 0.0280(7) 0.0438(11) 0.0255(7) 0.0023(7) -0.0055(6) 0.0224(8)
O1T 0.0264(6) 0.0194(5) 0.0520(9) -0.0075(5) -0.0029(6) 0.0092(4)
S1T 0.01658(13) 0.01658(13) 0.0401(4) 0.000 0.000 0.00829(7)
C1T 0.0170(5) 0.0170(5) 0.0476(16) 0.000 0.000 0.0085(3)
F1T 0.0223(5) 0.0328(6) 0.0525(8) -0.0012(6) 0.0072(5) 0.0135(5)
O1S 0.235(15) 0.023(3) 0.111(8) 0.011(3) 0.094(9) 0.032(5)
C11S 0.040(3) 0.032(3) 0.038(3) -0.010(2) 0.004(3) 0.007(2)
N1S 0.116(10) 0.056(4) 0.050(3) -0.002(3) 0.010(5) 0.039(5)
C12S 0.15(3) 0.083(12) 0.052(3) 0.002(5) 0.007(6) 0.072(14)
C13S 0.044(5) 0.056(5) 0.078(7) -0.010(4) 0.001(5) 0.022(4)

loop_
_atom_type_symbol
_atom_type_description
_atom_type_scat_dispersion_real
_atom_type_scat_dispersion_imag
_atom_type_scat_source
C C 0.0033 0.0016 'International Tables Vol C Tables 4.2.6.8 and 6.1.1.4'
H H 0.0000 0.0000 'International Tables Vol C Tables 4.2.6.8 and 6.1.1.4'
N N 0.0061 0.0033 'International Tables Vol C Tables 4.2.6.8 and 6.1.1.4'
O O 0.0106 0.0060 'International Tables Vol C Tables 4.2.6.8 and 6.1.1.4'
Mn Mn 0.3368 0.7283 'International Tables Vol C Tables 4.2.6.8 and 6.1.1.4'
La La -0.2871 2.4523 'International Tables Vol C Tables 4.2.6.8 and 6.1.1.4'
S S 0.1246 0.1234 'International Tables Vol C Tables 4.2.6.8 and 6.1.1.4'
F F 0.0171 0.0103 'International Tables Vol C Tables 4.2.6.8 and 6.1.1.4'

loop_
_geom_angle_atom_site_label_1
_geom_angle_atom_site_label_2
_geom_angle_atom_site_label_3
_geom_angle
_geom_angle_site_symmetry_1
_geom_angle_site_symmetry_3
Mn1 O1 Mn1 98.31(4) 3_565 .
Mn1 O1 La1 101.46(4) 3_565 .
Mn1 O1 La1 100.15(4) . .
Mn1 O4 Mn1 96.11(5) . 2_665
Mn1 O4 Mn1 96.11(5) . 3_565
Mn1 O4 Mn1 96.11(5) 2_665 3_565
C2 C1 C2 119.06(13) . 2_665
C2 C1 C17 121.69(11) . .
C2 C1 C17 118.24(11) 2_665 .
C1 C2 C1 120.94(13) . 3_565
C1 C2 H2 119.5 . .
C1 C2 H2 119.5 3_565 .
O15 La1 O15 119.864(3) 2_665 .
O15 La1 O15 119.865(3) 2_665 3_565
O15 La1 O15 119.866(3) . 3_565
O15 La1 O21 67.16(4) 2_665 2_665
O15 La1 O21 68.89(4) . 2_665
O15 La1 O21 131.97(5) 3_565 2_665
O15 La1 O21 68.90(4) 2_665 3_565
O15 La1 O21 131.97(5) . 3_565
O15 La1 O21 67.16(4) 3_565 3_565
O21 La1 O21 74.12(6) 2_665 3_565
O15 La1 O21 131.97(5) 2_665 .
O15 La1 O21 67.16(4) . .
O15 La1 O21 68.90(4) 3_565 .
O21 La1 O21 74.12(6) 2_665 .
O21 La1 O21 74.12(6) 3_565 .
O15 La1 O1 129.02(3) 2_665 .
O15 La1 O1 74.41(3) . .
O15 La1 O1 74.20(3) 3_565 .
O21 La1 O1 142.44(4) 2_665 .
O21 La1 O1 140.66(4) 3_565 .
O21 La1 O1 99.00(4) . .
O15 La1 O1 74.40(3) 2_665 2_665
O15 La1 O1 74.20(3) . 2_665
O15 La1 O1 129.02(3) 3_565 2_665
O21 La1 O1 99.00(4) 2_665 2_665
O21 La1 O1 142.45(4) 3_565 2_665
O21 La1 O1 140.66(4) . 2_665
O1 La1 O1 62.68(3) . 2_665
O15 La1 O1 74.20(3) 2_665 3_565
O15 La1 O1 129.03(3) . 3_565
O15 La1 O1 74.40(3) 3_565 3_565
O21 La1 O1 140.66(4) 2_665 3_565
O21 La1 O1 99.00(4) 3_565 3_565
O21 La1 O1 142.44(4) . 3_565
O1 La1 O1 62.68(3) . 3_565
O1 La1 O1 62.68(3) 2_665 3_565
O15 La1 Mn1 63.85(2) 2_665 2_665
O15 La1 Mn1 106.01(3) . 2_665
O15 La1 Mn1 105.21(3) 3_565 2_665
O21 La1 Mn1 117.76(4) 2_665 2_665
O21 La1 Mn1 118.02(4) 3_565 2_665
O21 La1 Mn1 164.17(4) . 2_665
O1 La1 Mn1 65.17(2) . 2_665
O1 La1 Mn1 32.70(2) 2_665 2_665
O1 La1 Mn1 31.65(2) 3_565 2_665
O15 La1 Mn1 106.01(3) 2_665 3_565
O15 La1 Mn1 105.21(3) . 3_565
O15 La1 Mn1 63.85(2) 3_565 3_565
O21 La1 Mn1 164.17(4) 2_665 3_565
O21 La1 Mn1 117.76(4) 3_565 3_565
O21 La1 Mn1 118.02(4) . 3_565
O1 La1 Mn1 31.65(2) . 3_565
O1 La1 Mn1 65.17(2) 2_665 3_565
O1 La1 Mn1 32.70(2) 3_565 3_565
Mn1 La1 Mn1 48.424(5) 2_665 3_565
O15 La1 Mn1 105.21(3) 2_665 .
O15 La1 Mn1 63.86(2) . .
O15 La1 Mn1 106.01(3) 3_565 .
O21 La1 Mn1 118.02(4) 2_665 .
O21 La1 Mn1 164.16(4) 3_565 .
O21 La1 Mn1 117.76(4) . .
O1 La1 Mn1 32.70(2) . .
O1 La1 Mn1 31.65(2) 2_665 .
O1 La1 Mn1 65.17(2) 3_565 .
Mn1 La1 Mn1 48.423(5) 2_665 .
Mn1 La1 Mn1 48.423(5) 3_565 .
O1 Mn1 O11 95.46(4) 2_665 .
O1 Mn1 O1 91.22(6) 2_665 .
O11 Mn1 O1 170.86(4) . .
O1 Mn1 O4 83.35(4) 2_665 .
O11 Mn1 O4 92.43(4) . .
O1 Mn1 O4 82.13(4) . .
O1 Mn1 O14 96.46(4) 2_665 .
O11 Mn1 O14 89.46(4) . .
O1 Mn1 O14 95.99(4) . .
O4 Mn1 O14 178.11(4) . .
O1 Mn1 N1 174.63(4) 2_665 .
O11 Mn1 N1 79.83(4) . .
O1 Mn1 N1 93.75(4) . .
O4 Mn1 N1 99.33(4) . .
O14 Mn1 N1 81.01(5) . .
O1 Mn1 Mn1 88.03(3) 2_665 3_565
O11 Mn1 Mn1 133.62(3) . 3_565
O1 Mn1 Mn1 40.23(3) . 3_565
O4 Mn1 Mn1 41.95(2) . 3_565
O14 Mn1 Mn1 136.19(3) . 3_565
N1 Mn1 Mn1 97.07(3) . 3_565
O1 Mn1 Mn1 41.45(3) 2_665 2_665
O11 Mn1 Mn1 93.71(3) . 2_665
O1 Mn1 Mn1 87.16(3) . 2_665
O4 Mn1 Mn1 41.95(2) . 2_665
O14 Mn1 Mn1 137.91(3) . 2_665
N1 Mn1 Mn1 140.82(3) . 2_665
Mn1 Mn1 Mn1 60.0 3_565 2_665
O1 Mn1 La1 46.89(3) 2_665 .
O11 Mn1 La1 140.96(3) . .
O1 Mn1 La1 47.15(3) . .
O4 Mn1 La1 92.55(4) . .
O14 Mn1 La1 85.97(3) . .
N1 Mn1 La1 137.11(3) . .
Mn1 Mn1 La1 65.786(3) 3_565 .
Mn1 Mn1 La1 65.786(3) 2_665 .
C11 O11 Mn1 118.79(8) . .
O11 C11 C41 108.24(10) . .
O11 C11 C46 109.69(10) . .
C41 C11 C46 110.27(10) . .
O11 C11 C12 108.49(10) . .
C41 C11 C12 111.21(11) . .
C46 C11 C12 108.90(10) . .
C13 C12 C17 118.46(13) . .
C13 C12 C11 119.74(13) . .
C17 C12 C11 121.76(11) . .
C14 C13 C12 122.11(17) . .
C14 C13 H13 118.9 . .
C12 C13 H13 118.9 . .
C15 C14 C13 119.52(17) . .
C15 C14 H14 120.2 . .
C13 C14 H14 120.2 . .
C16 C15 C14 118.89(16) . .
C16 C15 H15 120.6 . .
C14 C15 H15 120.6 . .
C15 C16 C17 122.42(15) . .
C15 C16 H16 118.8 . .
C17 C16 H16 118.8 . .
C16 C17 C12 118.51(12) . .
C16 C17 C1 114.98(12) . .
C12 C17 C1 126.50(11) . .
N1 C41 C42 121.38(12) . .
N1 C41 C11 113.61(10) . .
C42 C41 C11 125.01(12) . .
C43 C42 C41 118.64(13) . .
C43 C42 H42 120.7 . .
C41 C42 H42 120.7 . .
C42 C43 C44 119.53(13) . .
C42 C43 H43 120.2 . .
C44 C43 H43 120.2 . .
C45 C44 C43 118.75(13) . .
C45 C44 H44 120.6 . .
C43 C44 H44 120.6 . .
N1 C45 C44 121.42(13) . .
N1 C45 H45 119.3 . .
C44 C45 H45 119.3 . .
C45 N1 C41 120.21(12) . .
C45 N1 Mn1 126.14(9) . .
C41 N1 Mn1 113.60(8) . .
N4 C46 C47 122.62(12) . .
N4 C46 C11 118.19(12) . .
C47 C46 C11 118.88(11) . .
C48 C47 C46 119.18(13) . .
C48 C47 H47 120.4 . .
C46 C47 H47 120.4 . .
C47 C48 C49 118.67(14) . .
C47 C48 H48 120.7 . .
C49 C48 H48 120.7 . .
C50 C49 C48 117.95(13) . .
C50 C49 H49 121.0 . .
C48 C49 H49 121.0 . .
N4 C50 C49 124.02(14) . .
N4 C50 H50 118.0 . .
C49 C50 H50 118.0 . .
C46 N4 C50 117.54(14) . .
C71 O14 Mn1 129.16(9) . .
O15 C71 O14 125.37(13) . .
O15 C71 C72 119.83(13) . .
O14 C71 C72 114.80(13) . .
C71 C72 H72A 109.5 . .
C71 C72 H72B 109.5 . .
H72A C72 H72B 109.5 . .
C71 C72 H72C 109.5 . .
H72A C72 H72C 109.5 . .
H72B C72 H72C 109.5 . .
C71 O15 La1 135.59(9) . .
C80 O21 La1 129.01(12) . .
O21 C80 N8 124.22(17) . .
O21 C80 H80 117.9 . .
N8 C80 H80 117.9 . .
C80 N8 C81 120.90(16) . .
C80 N8 C82 122.15(17) . .
C81 N8 C82 116.84(16) . .
N8 C81 H81A 109.5 . .
N8 C81 H81B 109.5 . .
H81A C81 H81B 109.5 . .
N8 C81 H81C 109.5 . .
H81A C81 H81C 109.5 . .
H81B C81 H81C 109.5 . .
N8 C82 H82A 109.5 . .
N8 C82 H82B 109.5 . .
H82A C82 H82B 109.5 . .
N8 C82 H82C 109.5 . .
H82A C82 H82C 109.5 . .
H82B C82 H82C 109.5 . .
O1T S1T O1T 115.28(6) 2 3
O1T S1T O1T 115.28(6) 2 .
O1T S1T O1T 115.28(6) 3 .
O1T S1T C1T 102.74(9) 2 .
O1T S1T C1T 102.74(9) 3 .
O1T S1T C1T 102.75(9) . .
F1T C1T F1T 107.17(19) 2 3
F1T C1T F1T 107.16(19) 2 .
F1T C1T F1T 107.16(19) 3 .
F1T C1T S1T 111.69(17) 2 .
F1T C1T S1T 111.69(17) 3 .
F1T C1T S1T 111.69(17) . .
O1S C11S N1S 114.8(10) . .
O1S C11S H11S 122.6 . .
N1S C11S H11S 122.6 . .
C11S N1S C13S 120.7(9) . .
C11S N1S C12S 120.7(13) . .
C13S N1S C12S 118.5(15) . .
N1S C12S H12A 109.5 . .
N1S C12S H12B 109.5 . .
H12A C12S H12B 109.5 . .
N1S C12S H12C 109.5 . .
H12A C12S H12C 109.5 . .
H12B C12S H12C 109.5 . .
N1S C13S H13A 109.5 . .
N1S C13S H13B 109.5 . .
H13A C13S H13B 109.5 . .
N1S C13S H13C 109.5 . .
H13A C13S H13C 109.5 . .
H13B C13S H13C 109.5 . .

loop_
_geom_bond_atom_site_label_1
_geom_bond_atom_site_label_2
_geom_bond_distance
_geom_bond_site_symmetry_2
O1 Mn1 1.8479(9) 3_565
O1 Mn1 1.8942(9) .
O1 La1 2.5708(9) .
O4 Mn1 1.9031(7) .
O4 Mn1 1.9032(7) 2_665
O4 Mn1 1.9032(7) 3_565
C1 C2 1.3924(16) .
C1 C2 1.4018(16) 2_665
C1 C17 1.4927(17) .
C2 C1 1.4017(16) 3_565
C2 H2 0.9500 .
La1 O15 2.5157(11) 2_665
La1 O15 2.5158(11) .
La1 O15 2.5157(11) 3_565
La1 O21 2.5625(12) 2_665
La1 O21 2.5625(12) 3_565
La1 O21 2.5625(13) .
La1 O1 2.5709(9) 2_665
La1 O1 2.5710(9) 3_565
La1 Mn1 3.451(2) 2_665
La1 Mn1 3.451(2) 3_565
La1 Mn1 3.451(2) .
Mn1 O1 1.8479(9) 2_665
Mn1 O11 1.8650(9) .
Mn1 O14 1.9469(10) .
Mn1 N1 2.0612(11) .
Mn1 Mn1 2.8310(3) 3_565
Mn1 Mn1 2.8310(3) 2_665
O11 C11 1.4018(15) .
C11 C41 1.5236(17) .
C11 C46 1.5431(17) .
C11 C12 1.5466(18) .
C12 C13 1.397(2) .
C12 C17 1.4097(19) .
C13 C14 1.393(3) .
C13 H13 0.9500 .
C14 C15 1.389(3) .
C14 H14 0.9500 .
C15 C16 1.387(2) .
C15 H15 0.9500 .
C16 C17 1.4029(19) .
C16 H16 0.9500 .
C41 N1 1.3426(16) .
C41 C42 1.3906(18) .
C42 C43 1.386(2) .
C42 H42 0.9500 .
C43 C44 1.394(2) .
C43 H43 0.9500 .
C44 C45 1.384(2) .
C44 H44 0.9500 .
C45 N1 1.3424(17) .
C45 H45 0.9500 .
C46 N4 1.3293(18) .
C46 C47 1.3922(18) .
C47 C48 1.387(2) .
C47 H47 0.9500 .
C48 C49 1.387(2) .
C48 H48 0.9500 .
C49 C50 1.383(2) .
C49 H49 0.9500 .
C50 N4 1.343(2) .
C50 H50 0.9500 .
O14 C71 1.2675(17) .
C71 O15 1.2410(18) .
C71 C72 1.513(2) .
C72 H72A 0.9800 .
C72 H72B 0.9800 .
C72 H72C 0.9800 .
O21 C80 1.239(2) .
C80 N8 1.319(2) .
C80 H80 0.9500 .
N8 C81 1.444(3) .
N8 C82 1.450(2) .
C81 H81A 0.9800 .
C81 H81B 0.9800 .
C81 H81C 0.9800 .
C82 H82A 0.9800 .
C82 H82B 0.9800 .
C82 H82C 0.9800 .
O1T S1T 1.4477(14) .
S1T O1T 1.4476(15) 2
S1T O1T 1.4476(14) 3
S1T C1T 1.821(4) .
C1T F1T 1.340(2) 2
C1T F1T 1.340(2) 3
C1T F1T 1.340(2) .
O1S C11S 1.210(10) .
C11S N1S 1.392(12) .
C11S H11S 0.9500 .
N1S C13S 1.449(11) .
N1S C12S 1.465(11) .
C12S H12A 0.9800 .
C12S H12B 0.9800 .
C12S H12C 0.9800 .
C13S H13A 0.9800 .
C13S H13B 0.9800 .
C13S H13C 0.9800 .
